data_1557982
loop_
_publ_author_name
'Carlsen, Per H. J.'
'Jorgensen, Kare B.'
'Gautun, Odd Reidar'
'Jagner, Susan'
'Hakansson, Mikael'

_publ_section_title
;
 Transition States in the Crystalline Phase? Thermal Rearrangements of
 Solid 4H-1,2,4-Triazoles
;
_journal_name_full 'Acta Chemica Scandinavica'
_journal_page_first 676
_journal_page_last 682
_journal_paper_doi 10.3891/acta.chem.scand.49-0676
_journal_volume 49
_journal_year 1995
_chemical_formula_sum 'C15 H13 N3'
_chemical_formula_weight 235.3
_chemical_name_common
;
4-Methy1-3,5-dipheny1-4H-1,2,4-triazole
;
_space_group_IT_number 62
_space_group_name_Hall '-P 2ac 2n'
_space_group_name_H-M_alt 'P n m a'
_symmetry_cell_setting orthorhombic
_symmetry_Int_Tables_number 62
_symmetry_space_group_name_Hall '-P 2ac 2n'
_symmetry_space_group_name_H-M 'P n m a'
_cell_angle_alpha 90.
_cell_angle_beta 90.
_cell_angle_gamma 90.
_cell_formula_units_Z 4
_cell_length_a 11.345(5)
_cell_length_b 26.057(2)
_cell_length_c 4.057(2)
_cell_volume 1199.3(8)
_diffrn_ambient_temperature 295
_diffrn_radiation_probe x-ray
_diffrn_radiation_type MoK\a
_diffrn_radiation_wavelength 0.71069
_exptl_absorpt_coefficient_mu 0.074
_exptl_crystal_density_diffrn 1.30
_exptl_crystal_F_000 496
_refine_ls_number_parameters 85
_refine_ls_number_reflns 513
_refine_ls_R_factor_gt 0.037
_refine_ls_wR_factor_gt 0.041
_cod_data_source_file Acta-Chem-Scand-1995-49-676.cif
_cod_data_source_block 1
_cod_original_cell_volume 1199.2(8)
_cod_database_code 1557982

loop_
_space_group_symop_id
_space_group_symop_operation_xyz
1 x,y,z
2 1/2-x,-y,1/2+z
3 1/2+x,1/2-y,1/2-z
4 -x,1/2+y,-z
5 -x,-y,-z
6 1/2+x,y,1/2-z
7 1/2-x,1/2+y,1/2+z
8 x,1/2-y,z

loop_
_atom_site_label
_atom_site_type_symbol
_atom_site_thermal_displace_type
_atom_site_fract_x
_atom_site_fract_y
_atom_site_fract_z
_atom_site_occupancy
_atom_site_U_iso_or_equiv
_atom_site_calc_flag
_atom_site_refinement_flags
_atom_site_disorder_assembly
_atom_site_disorder_group
N1 N Uiso 0.3678(2) 0.25000 0.5344(8) 1.000 0.0355(13) . . . .
N2 N Uiso 0.5340(2) 0.27682(7) 0.3100(6) 1.000 0.0469(13) . . . .
C1 C Uiso 0.2594(3) 0.25000 0.7300(10) 1.000 0.042(3) . . . .
C2 C Uiso 0.4337(2) 0.29160(10) 0.4450(7) 1.000 0.0380(13) . . . .
C3 C Uiso 0.3996(2) 0.34550(10) 0.4907(7) 1.000 0.0380(13) . . . .
C4 C Uiso 0.2876(2) 0.36310(10) 0.4067(8) 1.000 0.0481(13) . . . .
C5 C Uiso 0.2605(3) 0.41450(10) 0.4388(9) 1.000 0.056(3) . . . .
C6 C Uiso 0.3430(3) 0.44860(10) 0.5530(10) 1.000 0.062(3) . . . .
C7 C Uiso 0.4538(3) 0.43160(10) 0.6392(9) 1.000 0.062(3) . . . .
C8 C Uiso 0.4822(3) 0.38020(10) 0.6070(8) 1.000 0.052(3) . . . .

loop_
_atom_type_symbol
_atom_type_description
_atom_type_scat_dispersion_real
_atom_type_scat_dispersion_imag
_atom_type_scat_source
C C 0.0033 0.0016 ' International Tables Vol C Tables 4.2.6.8 and 6.1.1.4'
N N 0.0061 0.0033 ' International Tables Vol C Tables 4.2.6.8 and 6.1.1.4'

loop_
_geom_angle_atom_site_label_1
_geom_angle_atom_site_label_2
_geom_angle_atom_site_label_3
_geom_angle
_geom_angle_site_symmetry_1
_geom_angle_site_symmetry_2
_geom_angle_site_symmetry_3
_geom_angle_publ_flag
C1 N1 C2 127.15(14) . . . yes
C1 N1 C2 127.15(14) . . 8_555 yes
C2 N1 C2 105.1(2) . . 8_555 yes
N2 N2 C2 107.0(2) 8_555 . . yes
N1 C2 N2 110.5(2) . . . yes
N1 C2 C3 125.5(2) . . . yes
N2 C2 C3 124.0(2) . . . yes
C2 C3 C4 121.6(2) . . . no
C2 C3 C8 119.3(2) . . . no
C4 C3 C8 119.1(2) . . . no
C3 C4 C5 120.0(3) . . . no
C4 C5 C6 120.6(3) . . . no
C5 C6 C7 120.0(3) . . . no
C6 C7 C8 120.0(3) . . . no
C3 C8 C7 120.4(3) . . . no

loop_
_geom_bond_atom_site_label_1
_geom_bond_atom_site_label_2
_geom_bond_distance
_geom_bond_site_symmetry_1
_geom_bond_site_symmetry_2
_geom_bond_publ_flag
N1 C1 1.464(5) . . yes
N1 C2 1.366(3) . . yes
N1 C2 1.366(3) . 8_555 yes
N2 C2 1.320(3) . . yes
N2 N2 1.398(3) . 8_555 yes
C2 C3 1.469(4) . . no
C3 C4 1.393(3) . . no
C3 C8 1.385(4) . . no
C4 C5 1.380(4) . . no
C5 C6 1.371(5) . . no
C6 C7 1.378(5) . . no
C7 C8 1.384(4) . . no

loop_
_geom_torsion_atom_site_label_1
_geom_torsion_atom_site_label_2
_geom_torsion_atom_site_label_3
_geom_torsion_atom_site_label_4
_geom_torsion
_geom_torsion_site_symmetry_1
_geom_torsion_site_symmetry_2
_geom_torsion_site_symmetry_3
_geom_torsion_site_symmetry_4
_geom_torsion_publ_flag
C1 N1 C2 N2 171.1(3) . . . . no
C1 N1 C2 C3 -8.8(5) . . . . no
C2 N1 C2 N2 -0.2(3) 8_555 . . . no
C2 N1 C2 C3 179.9(3) 8_555 . . . no
N2 N2 C2 N1 0.1(3) 8_555 . . . no
N2 N2 C2 C3 -180.0(2) 8_555 . . . no
C2 N2 N2 C2 0.0(3) . . 8_555 8_555 no
N1 C2 C3 C4 -46.4(4) . . . . no
N1 C2 C3 C8 136.4(3) . . . . no
N2 C2 C3 C4 133.7(3) . . . . no
N2 C2 C3 C8 -43.5(4) . . . . no
C2 C3 C4 C5 -177.0(3) . . . . no
C8 C3 C4 C5 0.2(5) . . . . no
C2 C3 C8 C7 177.3(3) . . . . no
C4 C3 C8 C7 0.0(5) . . . . no
C3 C4 C5 C6 0.0(5) . . . . no
C4 C5 C6 C7 -0.5(6) . . . . no
C5 C6 C7 C8 0.7(6) . . . . no
C6 C7 C8 C3 -0.5(5) . . . . no
